data_7110215
loop_
_publ_author_name
'Anjana Chanthapally'
'Wei Ting Oh'
'Jagadese J. Vittal'

_publ_section_title
;
 Photoreactivity of polymorphs of a ladder polymer with criss-cross and
 parallel orientations of C[double bond, length as m-dash]C bonds
;
_journal_name_full Chem.Commun.
_journal_page_first 451
_journal_paper_doi 10.1039/c3cc47816e
_journal_volume 50
_journal_year 2014
_chemical_formula_sum 'C28 H24 N2 O4 Zn'
_chemical_formula_weight 517.86
_chemical_name_systematic
; 
 ? 
;
_space_group_IT_number 2
_symmetry_cell_setting triclinic
_symmetry_space_group_name_Hall '-P 1'
_symmetry_space_group_name_H-M 'P -1'
_atom_sites_solution_hydrogens geom
_atom_sites_solution_primary direct
_atom_sites_solution_secondary difmap
_audit_creation_method SHELXL-97
_cell_angle_alpha 88.609(3)
_cell_angle_beta 70.855(3)
_cell_angle_gamma 79.324(3)
_cell_formula_units_Z 2
_cell_length_a 10.2881(15)
_cell_length_b 11.0671(16)
_cell_length_c 11.2031(16)
_cell_measurement_reflns_used 2644
_cell_measurement_temperature 100(2)
_cell_measurement_theta_max 25.24
_cell_measurement_theta_min 2.36
_cell_volume 1183.3(3)
_computing_cell_refinement 'Bruker SMART'
_computing_data_collection 'Bruker SMART'
_computing_data_reduction 'Bruker SAINT'
_computing_molecular_graphics 'Bruker SHELXTL'
_computing_publication_material 'Bruker SHELXTL'
_computing_structure_refinement 'SHELXL-97 (Sheldrick, 1997)'
_computing_structure_solution 'SHELXS-97 (Sheldrick, 1990)'
_diffrn_ambient_temperature 100(2)
_diffrn_measured_fraction_theta_full 0.998
_diffrn_measured_fraction_theta_max 0.998
_diffrn_measurement_device_type 'CCD area detector'
_diffrn_measurement_method 'phi and omega scans'
_diffrn_radiation_monochromator graphite
_diffrn_radiation_source 'fine-focus sealed tube'
_diffrn_radiation_type MoK\a
_diffrn_radiation_wavelength 0.71073
_diffrn_reflns_av_R_equivalents 0.0596
_diffrn_reflns_av_sigmaI/netI 0.0729
_diffrn_reflns_limit_h_max 13
_diffrn_reflns_limit_h_min -13
_diffrn_reflns_limit_k_max 14
_diffrn_reflns_limit_k_min -14
_diffrn_reflns_limit_l_max 14
_diffrn_reflns_limit_l_min -14
_diffrn_reflns_number 15217
_diffrn_reflns_theta_full 27.49
_diffrn_reflns_theta_max 27.49
_diffrn_reflns_theta_min 1.87
_exptl_absorpt_coefficient_mu 1.076
_exptl_absorpt_correction_T_max 0.9382
_exptl_absorpt_correction_T_min 0.6489
_exptl_absorpt_correction_type multi-scan
_exptl_absorpt_process_details 'SADABS (Sheldrick, 2008)'
_exptl_crystal_colour Colourless
_exptl_crystal_density_diffrn 1.453
_exptl_crystal_density_meas ?
_exptl_crystal_density_method 'not measured'
_exptl_crystal_description Plate
_exptl_crystal_F_000 536
_exptl_crystal_size_max 0.44
_exptl_crystal_size_mid 0.28
_exptl_crystal_size_min 0.06
_refine_diff_density_max 0.879
_refine_diff_density_min -0.697
_refine_diff_density_rms 0.101
_refine_ls_extinction_method none
_refine_ls_goodness_of_fit_ref 1.045
_refine_ls_hydrogen_treatment constr
_refine_ls_matrix_type full
_refine_ls_number_parameters 318
_refine_ls_number_reflns 5435
_refine_ls_number_restraints 0
_refine_ls_restrained_S_all 1.045
_refine_ls_R_factor_all 0.0672
_refine_ls_R_factor_gt 0.0522
_refine_ls_shift/su_max 0.001
_refine_ls_shift/su_mean 0.000
_refine_ls_structure_factor_coef Fsqd
_refine_ls_weighting_details 'calc w=1/[\s^2^(Fo^2^)+(0.0635P)^2^+0.3217P] where P=(Fo^2^+2Fc^2^)/3'
_refine_ls_weighting_scheme calc
_refine_ls_wR_factor_gt 0.1220
_refine_ls_wR_factor_ref 0.1278
_reflns_number_gt 4422
_reflns_number_total 5435
_reflns_threshold_expression >2sigma(I)
_cod_data_source_file c3cc47816e.txt
_cod_data_source_block Compound1
_cod_depositor_comments
;
The following automatic conversions were performed:

'_exptl_crystal_density_meas' value 'Not Measured' was changed to '?'
- the value is perceived as not measured.

Automatic conversion script
Id: cif_fix_values 3008 2015-01-20 13:52:24Z robertas 
;
_cod_original_sg_symbol_H-M P-1
_cod_database_code 7110215

loop_
_symmetry_equiv_pos_as_xyz
'x, y, z'
'-x, -y, -z'

loop_
_atom_site_label
_atom_site_type_symbol
_atom_site_fract_x
_atom_site_fract_y
_atom_site_fract_z
_atom_site_U_iso_or_equiv
_atom_site_adp_type
_atom_site_occupancy
_atom_site_symmetry_multiplicity
_atom_site_calc_flag
_atom_site_refinement_flags
Zn1 Zn 0.57187(3) 0.61433(3) 0.58818(3) 0.01148(12) Uani 1 1 d .
O1 O 0.6883(2) 0.7479(2) 0.6406(2) 0.0195(5) Uani 1 1 d .
O2 O 0.5185(2) 0.6775(2) 0.7823(2) 0.0190(5) Uani 1 1 d .
O3 O 0.4164(2) 0.50854(19) 0.6392(2) 0.0185(5) Uani 1 1 d .
O4 O 0.3065(2) 0.37055(19) 0.59596(19) 0.0155(5) Uani 1 1 d .
N1 N 0.7135(3) 0.4550(2) 0.6127(2) 0.0143(5) Uani 1 1 d .
C1 C 0.6732(3) 0.3704(3) 0.6979(3) 0.0193(7) Uani 1 1 d .
H1 H 0.5800 0.3862 0.7553 0.023 Uiso 1 1 calc R
C2 C 0.7592(3) 0.2626(3) 0.7064(3) 0.0188(7) Uani 1 1 d .
H2 H 0.7248 0.2052 0.7677 0.023 Uiso 1 1 calc R
C3 C 0.8964(3) 0.2374(3) 0.6255(3) 0.0177(7) Uani 1 1 d .
C4 C 0.9402(3) 0.3267(3) 0.5392(3) 0.0180(7) Uani 1 1 d .
H4 H 1.0339 0.3147 0.4830 0.022 Uiso 1 1 calc R
C5 C 0.8475(3) 0.4310(3) 0.5361(3) 0.0151(6) Uani 1 1 d .
H5 H 0.8795 0.4904 0.4763 0.018 Uiso 1 1 calc R
N2 N 1.4128(3) -0.2400(2) 0.5636(2) 0.0153(5) Uani 1 1 d .
C6 C 1.2793(3) -0.2248(3) 0.6403(3) 0.0155(6) Uani 1 1 d .
H6 H 1.2526 -0.2871 0.6982 0.019 Uiso 1 1 calc R
C7 C 1.1795(3) -0.1239(3) 0.6394(3) 0.0155(6) Uani 1 1 d .
H7 H 1.0858 -0.1189 0.6942 0.019 Uiso 1 1 calc R
C8 C 1.2150(3) -0.0289(3) 0.5584(3) 0.0161(6) Uani 1 1 d .
C9 C 1.3530(3) -0.0470(3) 0.4758(3) 0.0166(6) Uani 1 1 d .
H9 H 1.3820 0.0128 0.4155 0.020 Uiso 1 1 calc R
C10 C 1.4468(3) -0.1511(3) 0.4818(3) 0.0157(6) Uani 1 1 d .
H10 H 1.5403 -0.1606 0.4253 0.019 Uiso 1 1 calc R
C11 C 0.9872(3) 0.1210(3) 0.6301(3) 0.0209(7) Uani 1 1 d .
H11 H 0.9478 0.0631 0.6883 0.025 Uiso 1 1 calc R
C12 C 1.1221(3) 0.0892(3) 0.5584(3) 0.0178(7) Uani 1 1 d .
H12 H 1.1613 0.1487 0.5023 0.021 Uiso 1 1 calc R
C13 C 0.6114(3) 0.7423(3) 0.7532(3) 0.0135(6) Uani 1 1 d .
C14 C 0.6315(3) 0.8143(3) 0.8557(3) 0.0131(6) Uani 1 1 d .
C15 C 0.5550(3) 0.8019(3) 0.9817(3) 0.0159(6) Uani 1 1 d .
H15 H 0.4873 0.7501 1.0030 0.019 Uiso 1 1 calc R
C16 C 0.5775(3) 0.8651(3) 1.0763(3) 0.0189(7) Uani 1 1 d .
H16 H 0.5246 0.8564 1.1621 0.023 Uiso 1 1 calc R
C17 C 0.6760(3) 0.9409(3) 1.0475(3) 0.0197(7) Uani 1 1 d .
C18 C 0.7513(3) 0.9532(3) 0.9219(3) 0.0195(7) Uani 1 1 d .
H18 H 0.8186 1.0054 0.9006 0.023 Uiso 1 1 calc R
C19 C 0.7298(3) 0.8901(3) 0.8265(3) 0.0148(6) Uani 1 1 d .
H19 H 0.7828 0.8989 0.7407 0.018 Uiso 1 1 calc R
C20 C 0.7020(4) 1.0063(3) 1.1513(3) 0.0295(8) Uani 1 1 d .
H20A H 0.7898 0.9644 1.1623 0.044 Uiso 1 1 calc R
H20B H 0.6245 1.0055 1.2304 0.044 Uiso 1 1 calc R
H20C H 0.7088 1.0916 1.1288 0.044 Uiso 1 1 calc R
C21 C 0.3331(3) 0.4350(3) 0.6741(3) 0.0108(6) Uani 1 1 d .
C22 C 0.2625(3) 0.4238(3) 0.8119(3) 0.0112(6) Uani 1 1 d .
C23 C 0.1662(3) 0.3452(3) 0.8548(3) 0.0154(6) Uani 1 1 d .
H23 H 0.1467 0.2973 0.7957 0.018 Uiso 1 1 calc R
C24 C 0.0996(3) 0.3370(3) 0.9826(3) 0.0180(7) Uani 1 1 d .
H24 H 0.0343 0.2834 1.0106 0.022 Uiso 1 1 calc R
C25 C 0.1262(3) 0.4061(3) 1.0717(3) 0.0172(7) Uani 1 1 d .
C26 C 0.2229(3) 0.4839(3) 1.0270(3) 0.0184(7) Uani 1 1 d .
H26 H 0.2434 0.5313 1.0859 0.022 Uiso 1 1 calc R
C27 C 0.2894(3) 0.4936(3) 0.8993(3) 0.0158(6) Uani 1 1 d .
H27 H 0.3537 0.5480 0.8712 0.019 Uiso 1 1 calc R
C28 C 0.0540(4) 0.3995(3) 1.2107(3) 0.0256(8) Uani 1 1 d .
H28A H -0.0131 0.3439 1.2252 0.038 Uiso 1 1 calc R
H28B H 0.0043 0.4818 1.2461 0.038 Uiso 1 1 calc R
H28C H 0.1236 0.3685 1.2518 0.038 Uiso 1 1 calc R

loop_
_atom_site_aniso_label
_atom_site_aniso_U_11
_atom_site_aniso_U_22
_atom_site_aniso_U_33
_atom_site_aniso_U_23
_atom_site_aniso_U_13
_atom_site_aniso_U_12
Zn1 0.01190(19) 0.01186(19) 0.00987(19) 0.00068(13) -0.00172(13) -0.00368(13)
O1 0.0213(12) 0.0238(12) 0.0126(11) 0.0002(9) -0.0036(9) -0.0059(10)
O2 0.0206(12) 0.0191(11) 0.0185(12) -0.0007(9) -0.0052(9) -0.0092(9)
O3 0.0174(11) 0.0217(12) 0.0156(11) 0.0031(9) -0.0004(9) -0.0112(9)
O4 0.0166(11) 0.0197(11) 0.0097(10) -0.0012(9) -0.0025(8) -0.0051(9)
N1 0.0125(12) 0.0190(13) 0.0110(12) 0.0003(10) -0.0014(10) -0.0068(10)
C1 0.0135(15) 0.0286(18) 0.0158(16) 0.0046(13) -0.0035(13) -0.0069(13)
C2 0.0161(16) 0.0234(17) 0.0163(16) 0.0092(13) -0.0037(13) -0.0066(13)
C3 0.0150(15) 0.0214(16) 0.0167(16) 0.0039(13) -0.0062(13) -0.0025(13)
C4 0.0139(15) 0.0265(17) 0.0118(15) 0.0040(13) -0.0013(12) -0.0054(13)
C5 0.0165(15) 0.0187(16) 0.0101(15) 0.0023(12) -0.0021(12) -0.0080(12)
N2 0.0159(13) 0.0141(13) 0.0161(13) 0.0016(10) -0.0048(11) -0.0045(10)
C6 0.0167(15) 0.0137(15) 0.0158(16) 0.0031(12) -0.0037(12) -0.0054(12)
C7 0.0127(14) 0.0198(16) 0.0158(15) 0.0017(12) -0.0051(12) -0.0068(12)
C8 0.0135(15) 0.0204(16) 0.0147(15) 0.0023(12) -0.0049(12) -0.0038(12)
C9 0.0169(15) 0.0159(15) 0.0156(16) 0.0053(12) -0.0028(12) -0.0048(12)
C10 0.0139(15) 0.0181(16) 0.0134(15) 0.0007(12) -0.0024(12) -0.0030(12)
C11 0.0195(16) 0.0187(17) 0.0208(17) 0.0049(13) -0.0011(13) -0.0051(13)
C12 0.0209(16) 0.0170(16) 0.0162(16) 0.0029(12) -0.0064(13) -0.0053(13)
C13 0.0134(14) 0.0118(14) 0.0145(15) -0.0012(12) -0.0051(12) 0.0005(11)
C14 0.0131(14) 0.0119(14) 0.0136(15) 0.0011(12) -0.0049(12) -0.0001(11)
C15 0.0108(14) 0.0187(16) 0.0152(15) 0.0006(12) -0.0014(12) -0.0011(12)
C16 0.0164(16) 0.0240(17) 0.0118(15) -0.0027(13) -0.0032(12) 0.0053(13)
C17 0.0196(16) 0.0169(16) 0.0229(17) -0.0057(13) -0.0109(14) 0.0042(13)
C18 0.0231(17) 0.0152(16) 0.0239(18) 0.0024(13) -0.0107(14) -0.0073(13)
C19 0.0192(15) 0.0145(15) 0.0097(15) 0.0031(12) -0.0029(12) -0.0045(12)
C20 0.036(2) 0.031(2) 0.0253(19) -0.0059(16) -0.0173(17) -0.0014(16)
C21 0.0064(13) 0.0104(14) 0.0119(15) 0.0030(11) -0.0006(11) 0.0025(11)
C22 0.0084(13) 0.0133(14) 0.0100(14) 0.0018(11) -0.0023(11) 0.0012(11)
C23 0.0157(15) 0.0136(15) 0.0160(16) 0.0008(12) -0.0046(12) -0.0014(12)
C24 0.0123(15) 0.0205(16) 0.0172(16) 0.0057(13) -0.0003(12) -0.0025(12)
C25 0.0104(14) 0.0226(17) 0.0116(15) 0.0038(12) 0.0011(12) 0.0050(12)
C26 0.0191(16) 0.0252(17) 0.0105(15) -0.0031(13) -0.0057(13) -0.0011(13)
C27 0.0133(15) 0.0176(16) 0.0161(16) 0.0005(12) -0.0041(12) -0.0036(12)
C28 0.0198(17) 0.037(2) 0.0117(16) 0.0068(14) 0.0013(13) 0.0024(15)

loop_
_atom_type_symbol
_atom_type_description
_atom_type_scat_dispersion_real
_atom_type_scat_dispersion_imag
_atom_type_scat_source
C C 0.0033 0.0016 'International Tables Vol C Tables 4.2.6.8 and 6.1.1.4'
H H 0.0000 0.0000 'International Tables Vol C Tables 4.2.6.8 and 6.1.1.4'
N N 0.0061 0.0033 'International Tables Vol C Tables 4.2.6.8 and 6.1.1.4'
O O 0.0106 0.0060 'International Tables Vol C Tables 4.2.6.8 and 6.1.1.4'
Zn Zn 0.2839 1.4301 'International Tables Vol C Tables 4.2.6.8 and 6.1.1.4'

loop_
_geom_angle_atom_site_label_1
_geom_angle_atom_site_label_2
_geom_angle_atom_site_label_3
_geom_angle
_geom_angle_site_symmetry_1
_geom_angle_site_symmetry_3
O4 Zn1 O3 122.92(8) 2_666 .
O4 Zn1 N1 92.43(9) 2_666 .
O3 Zn1 N1 87.51(9) . .
O4 Zn1 N2 89.66(9) 2_666 1_465
O3 Zn1 N2 85.92(9) . 1_465
N1 Zn1 N2 173.20(9) . 1_465
O4 Zn1 O2 145.90(8) 2_666 .
O3 Zn1 O2 91.04(8) . .
N1 Zn1 O2 92.05(9) . .
N2 Zn1 O2 89.84(9) 1_465 .
O4 Zn1 O1 86.62(8) 2_666 .
O3 Zn1 O1 150.39(8) . .
N1 Zn1 O1 93.77(9) . .
N2 Zn1 O1 92.81(9) 1_465 .
O2 Zn1 O1 59.36(8) . .
O4 Zn1 C13 116.32(9) 2_666 .
O3 Zn1 C13 120.68(9) . .
N1 Zn1 C13 93.13(9) . .
N2 Zn1 C13 91.74(9) 1_465 .
O2 Zn1 C13 29.64(9) . .
O1 Zn1 C13 29.72(8) . .
C13 O1 Zn1 87.14(17) . .
C13 O2 Zn1 91.94(18) . .
C21 O3 Zn1 172.9(2) . .
C21 O4 Zn1 113.24(18) . 2_666
C1 N1 C5 116.3(3) . .
C1 N1 Zn1 122.9(2) . .
C5 N1 Zn1 120.6(2) . .
N1 C1 C2 123.5(3) . .
C1 C2 C3 119.8(3) . .
C2 C3 C4 116.9(3) . .
C2 C3 C11 120.4(3) . .
C4 C3 C11 122.7(3) . .
C5 C4 C3 119.5(3) . .
N1 C5 C4 123.9(3) . .
C6 N2 C10 116.9(3) . .
C6 N2 Zn1 121.6(2) . 1_645
C10 N2 Zn1 121.0(2) . 1_645
N2 C6 C7 123.3(3) . .
C6 C7 C8 120.2(3) . .
C7 C8 C9 116.2(3) . .
C7 C8 C12 125.3(3) . .
C9 C8 C12 118.4(3) . .
C10 C9 C8 120.1(3) . .
N2 C10 C9 123.2(3) . .
C12 C11 C3 125.0(3) . .
C11 C12 C8 126.1(3) . .
O2 C13 O1 121.6(3) . .
O2 C13 C14 119.1(3) . .
O1 C13 C14 119.4(3) . .
O2 C13 Zn1 58.43(15) . .
O1 C13 Zn1 63.13(16) . .
C14 C13 Zn1 177.3(2) . .
C19 C14 C15 119.2(3) . .
C19 C14 C13 120.6(3) . .
C15 C14 C13 120.2(3) . .
C16 C15 C14 120.0(3) . .
C15 C16 C17 121.0(3) . .
C18 C17 C16 118.6(3) . .
C18 C17 C20 120.9(3) . .
C16 C17 C20 120.5(3) . .
C17 C18 C19 120.8(3) . .
C14 C19 C18 120.4(3) . .
O3 C21 O4 122.2(3) . .
O3 C21 C22 118.7(3) . .
O4 C21 C22 119.0(2) . .
C27 C22 C23 119.2(3) . .
C27 C22 C21 120.2(3) . .
C23 C22 C21 120.6(3) . .
C24 C23 C22 120.1(3) . .
C23 C24 C25 121.3(3) . .
C24 C25 C26 117.7(3) . .
C24 C25 C28 122.1(3) . .
C26 C25 C28 120.2(3) . .
C27 C26 C25 121.5(3) . .
C26 C27 C22 120.1(3) . .

loop_
_geom_bond_atom_site_label_1
_geom_bond_atom_site_label_2
_geom_bond_distance
_geom_bond_site_symmetry_2
Zn1 O4 2.054(2) 2_666
Zn1 O3 2.078(2) .
Zn1 N1 2.143(3) .
Zn1 N2 2.157(3) 1_465
Zn1 O2 2.161(2) .
Zn1 O1 2.264(2) .
Zn1 C13 2.535(3) .
O1 C13 1.258(4) .
O2 C13 1.254(4) .
O3 C21 1.254(3) .
O4 C21 1.268(4) .
O4 Zn1 2.054(2) 2_666
N1 C1 1.342(4) .
N1 C5 1.345(4) .
C1 C2 1.369(4) .
C2 C3 1.386(4) .
C3 C4 1.395(4) .
C3 C11 1.455(4) .
C4 C5 1.362(4) .
N2 C6 1.341(4) .
N2 C10 1.343(4) .
N2 Zn1 2.157(3) 1_645
C6 C7 1.372(4) .
C7 C8 1.393(4) .
C8 C9 1.398(4) .
C8 C12 1.470(4) .
C9 C10 1.375(4) .
C11 C12 1.341(5) .
C13 C14 1.502(4) .
C14 C19 1.384(4) .
C14 C15 1.390(4) .
C15 C16 1.387(4) .
C16 C17 1.387(5) .
C17 C18 1.383(5) .
C17 C20 1.504(4) .
C18 C19 1.389(4) .
C21 C22 1.489(4) .
C22 C27 1.387(4) .
C22 C23 1.399(4) .
C23 C24 1.379(4) .
C24 C25 1.396(5) .
C25 C26 1.398(4) .
C25 C28 1.496(4) .
C26 C27 1.379(4) .
